data_4134077
loop_
_publ_author_name
'Wang, Jin'
'Hong, Benke'
'Hu, Dachao'
'Kadonaga, Yuichiro'
'Tang, Ruyao'
'Lei, Xiaoguang'

_publ_section_title
;
 Protecting-Group-Free Syntheses of <i>ent</i>-Kaurane Diterpenoids:
 [3+2+1] Cycloaddition/Cycloalkenylation Approach.
;
_journal_name_full 'Journal of the American Chemical Society'
_journal_paper_doi 10.1021/jacs.9b13722
_journal_year 2020
_chemical_formula_sum 'C20 H26 O2'
_chemical_formula_weight 298.41
_space_group_crystal_system monoclinic
_space_group_IT_number 14
_space_group_name_Hall '-P 2ybc'
_space_group_name_H-M_alt 'P 1 21/c 1'
_atom_sites_solution_hydrogens geom
_atom_sites_solution_primary dual
_audit_creation_method SHELXL-2014/7
_cell_angle_alpha 90
_cell_angle_beta 96.003(4)
_cell_angle_gamma 90
_cell_formula_units_Z 4
_cell_length_a 7.9564(4)
_cell_length_b 8.9245(5)
_cell_length_c 23.0248(10)
_cell_measurement_reflns_used 3755
_cell_measurement_temperature 179.99(10)
_cell_measurement_theta_max 29.4230
_cell_measurement_theta_min 2.4540
_cell_volume 1625.95(14)
_computing_structure_refinement 'SHELXL-2014/7 (Sheldrick, 2014)'
_diffrn_ambient_environment N~2~
_diffrn_ambient_temperature 179.99(10)
_diffrn_detector 'CCD plate'
_diffrn_measured_fraction_theta_full 0.999
_diffrn_measured_fraction_theta_max 0.999
_diffrn_measurement_device 'four-circle diffractometer'
_diffrn_measurement_device_type 'XtaLAB AFC12 (RINC): Kappa single'
_diffrn_radiation_monochromator graphite
_diffrn_radiation_probe x-ray
_diffrn_radiation_type 'Mo K\a'
_diffrn_radiation_wavelength 0.71073
_diffrn_reflns_av_R_equivalents 0.0459
_diffrn_reflns_av_unetI/netI 0.0529
_diffrn_reflns_Laue_measured_fraction_full 0.999
_diffrn_reflns_Laue_measured_fraction_max 0.999
_diffrn_reflns_limit_h_max 10
_diffrn_reflns_limit_h_min -10
_diffrn_reflns_limit_k_max 10
_diffrn_reflns_limit_k_min -11
_diffrn_reflns_limit_l_max 29
_diffrn_reflns_limit_l_min -28
_diffrn_reflns_number 11647
_diffrn_reflns_point_group_measured_fraction_full 0.999
_diffrn_reflns_point_group_measured_fraction_max 0.999
_diffrn_reflns_theta_full 25.242
_diffrn_reflns_theta_max 27.484
_diffrn_reflns_theta_min 1.779
_diffrn_source 'fine-focus sealed X-ray tube'
_diffrn_source_type 'Enhance (Mo) X-ray Source'
_exptl_absorpt_coefficient_mu 0.077
_exptl_absorpt_correction_T_max 1.00000
_exptl_absorpt_correction_T_min 0.52886
_exptl_absorpt_correction_type multi-scan
_exptl_absorpt_process_details
;
CrysAlisPro 1.171.39.29a (Rigaku Oxford Diffraction, 2015)
Empirical absorption correction using spherical harmonics,
 implemented in SCALE3 ABSPACK scaling algorithm.
;
_exptl_crystal_colour colorless
_exptl_crystal_density_diffrn 1.219
_exptl_crystal_description rod-like
_exptl_crystal_F_000 648
_exptl_crystal_size_max 0.34
_exptl_crystal_size_mid 0.11
_exptl_crystal_size_min 0.08
_refine_diff_density_max 0.592
_refine_diff_density_min -0.288
_refine_diff_density_rms 0.062
_refine_ls_extinction_method none
_refine_ls_goodness_of_fit_ref 1.002
_refine_ls_hydrogen_treatment constr
_refine_ls_matrix_type full
_refine_ls_number_parameters 202
_refine_ls_number_reflns 3738
_refine_ls_number_restraints 0
_refine_ls_restrained_S_all 1.002
_refine_ls_R_factor_all 0.0722
_refine_ls_R_factor_gt 0.0546
_refine_ls_shift/su_max 0.000
_refine_ls_shift/su_mean 0.000
_refine_ls_structure_factor_coef Fsqd
_refine_ls_weighting_details 'w=1/[\s^2^(Fo^2^)+(0.0698P)^2^+0.8488P] where P=(Fo^2^+2Fc^2^)/3'
_refine_ls_weighting_scheme calc
_refine_ls_wR_factor_gt 0.1388
_refine_ls_wR_factor_ref 0.1497
_reflns_Friedel_coverage 0.000
_reflns_number_gt 2838
_reflns_number_total 3738
_reflns_threshold_expression 'I > 2\s(I)'
_cod_data_source_file ja9b13722_si_007.cif
_cod_data_source_block 3
_cod_original_sg_symbol_H-M 'P 21/c'
_cod_database_code 4134077
_shelx_shelxl_version_number 2014/7
_shelx_space_group_comment
;
The symmetry employed for this shelxl refinement is uniquely defined
by the following loop, which should always be used as a source of
symmetry information in preference to the above space-group names.
They are only intended as comments.
;

loop_
_space_group_symop_operation_xyz
'x, y, z'
'-x, y+1/2, -z+1/2'
'-x, -y, -z'
'x, -y-1/2, z-1/2'

loop_
_atom_site_label
_atom_site_type_symbol
_atom_site_fract_x
_atom_site_fract_y
_atom_site_fract_z
_atom_site_U_iso_or_equiv
_atom_site_adp_type
_atom_site_occupancy
_atom_site_site_symmetry_order
_atom_site_calc_flag
_atom_site_refinement_flags_posn
_atom_site_refinement_flags_adp
O1 O 0.63131(16) 0.35736(19) 0.42171(6) 0.0411(4) Uani 1 1 d . .
O2 O 0.66297(15) 0.54185(16) 0.22618(6) 0.0323(3) Uani 1 1 d . .
C1 C 0.4879(2) 0.3104(2) 0.41126(7) 0.0275(4) Uani 1 1 d . .
C2 C 0.4410(3) 0.1502(2) 0.42244(9) 0.0389(5) Uani 1 1 d . .
H2A H 0.5396 0.0940 0.4384 0.047 Uiso 1 1 calc R U
H2B H 0.3943 0.1026 0.3864 0.047 Uiso 1 1 calc R U
C3 C 0.3104(3) 0.1553(2) 0.46584(8) 0.0367(5) Uani 1 1 d . .
H3A H 0.3546 0.2140 0.4995 0.044 Uiso 1 1 calc R U
H3B H 0.2903 0.0544 0.4792 0.044 Uiso 1 1 calc R U
C4 C 0.1431(2) 0.2234(2) 0.43974(7) 0.0254(4) Uani 1 1 d . .
C5 C 0.17042(19) 0.32810(19) 0.38700(7) 0.0195(3) Uani 1 1 d . .
H5 H 0.1715 0.2605 0.3535 0.023 Uiso 1 1 calc R U
C6 C 0.34115(19) 0.41429(19) 0.38964(7) 0.0198(3) Uani 1 1 d . .
C7 C 0.0224(3) 0.0992(2) 0.41605(9) 0.0392(5) Uani 1 1 d . .
H7A H 0.0739 0.0421 0.3873 0.059 Uiso 1 1 calc R U
H7B H -0.0808 0.1429 0.3985 0.059 Uiso 1 1 calc R U
H7C H -0.0016 0.0346 0.4475 0.059 Uiso 1 1 calc R U
C8 C 0.0620(3) 0.3011(2) 0.48979(8) 0.0381(5) Uani 1 1 d . .
H8A H 0.0597 0.2328 0.5219 0.057 Uiso 1 1 calc R U
H8B H -0.0512 0.3309 0.4762 0.057 Uiso 1 1 calc R U
H8C H 0.1272 0.3879 0.5024 0.057 Uiso 1 1 calc R U
C9 C 0.3519(2) 0.5522(2) 0.43051(8) 0.0290(4) Uani 1 1 d . .
H9A H 0.3395 0.5206 0.4697 0.044 Uiso 1 1 calc R U
H9B H 0.2635 0.6215 0.4177 0.044 Uiso 1 1 calc R U
H9C H 0.4596 0.6002 0.4295 0.044 Uiso 1 1 calc R U
C10 C 0.0210(2) 0.4335(2) 0.37073(8) 0.0250(4) Uani 1 1 d . .
H10A H -0.0056 0.4857 0.4056 0.030 Uiso 1 1 calc R U
H10B H -0.0769 0.3742 0.3565 0.030 Uiso 1 1 calc R U
C11 C 0.0544(2) 0.54958(19) 0.32406(7) 0.0226(4) Uani 1 1 d . .
H11A H -0.0476 0.5610 0.2974 0.027 Uiso 1 1 calc R U
H11B H 0.0779 0.6454 0.3431 0.027 Uiso 1 1 calc R U
C12 C 0.20038(19) 0.51083(18) 0.28867(7) 0.0190(3) Uani 1 1 d . .
C13 C 0.36133(19) 0.46846(18) 0.32727(7) 0.0187(3) Uani 1 1 d . .
C14 C 0.5114(2) 0.4801(2) 0.30580(7) 0.0229(4) Uani 1 1 d . .
H14 H 0.6090 0.4543 0.3295 0.027 Uiso 1 1 calc R U
C15 C 0.5263(2) 0.53242(19) 0.24601(8) 0.0234(4) Uani 1 1 d . .
C16 C 0.3607(2) 0.56722(19) 0.21001(7) 0.0230(4) Uani 1 1 d . .
H16 H 0.3754 0.6260 0.1749 0.028 Uiso 1 1 calc R U
C17 C 0.2427(2) 0.64212(19) 0.24935(7) 0.0239(4) Uani 1 1 d . .
H17A H 0.1420 0.6809 0.2269 0.029 Uiso 1 1 calc R U
H17B H 0.2990 0.7227 0.2720 0.029 Uiso 1 1 calc R U
C18 C 0.1573(2) 0.38677(19) 0.24221(7) 0.0211(4) Uani 1 1 d . .
H18A H 0.1768 0.2880 0.2592 0.025 Uiso 1 1 calc R U
H18B H 0.0404 0.3940 0.2257 0.025 Uiso 1 1 calc R U
C19 C 0.2757(2) 0.41645(19) 0.19618(7) 0.0215(4) Uani 1 1 d . .
C20 C 0.3052(2) 0.3285(2) 0.15220(8) 0.0328(4) Uani 1 1 d . .
H20A H 0.2499 0.2368 0.1471 0.039 Uiso 1 1 calc R U
H20B H 0.3811 0.3582 0.1263 0.039 Uiso 1 1 calc R U

loop_
_atom_site_aniso_label
_atom_site_aniso_U_11
_atom_site_aniso_U_22
_atom_site_aniso_U_33
_atom_site_aniso_U_23
_atom_site_aniso_U_13
_atom_site_aniso_U_12
O1 0.0198(6) 0.0701(11) 0.0318(7) 0.0048(7) -0.0050(5) 0.0044(7)
O2 0.0247(6) 0.0403(8) 0.0333(7) 0.0011(6) 0.0096(5) -0.0061(6)
C1 0.0239(8) 0.0436(11) 0.0148(7) 0.0030(7) 0.0020(6) 0.0080(8)
C2 0.0394(11) 0.0402(12) 0.0375(11) 0.0077(9) 0.0062(9) 0.0192(9)
C3 0.0393(11) 0.0404(11) 0.0301(10) 0.0104(9) 0.0020(8) 0.0064(9)
C4 0.0286(9) 0.0271(9) 0.0202(8) 0.0050(7) 0.0017(7) -0.0017(7)
C5 0.0191(8) 0.0223(8) 0.0166(7) 0.0019(6) 0.0002(6) 0.0004(6)
C6 0.0167(7) 0.0251(8) 0.0173(7) -0.0022(6) -0.0002(6) 0.0008(6)
C7 0.0510(12) 0.0352(11) 0.0311(10) 0.0066(9) 0.0026(9) -0.0152(10)
C8 0.0492(12) 0.0407(12) 0.0263(9) 0.0052(8) 0.0135(9) -0.0002(10)
C9 0.0293(9) 0.0329(10) 0.0244(9) -0.0081(8) 0.0006(7) -0.0045(8)
C10 0.0199(8) 0.0309(9) 0.0246(8) 0.0047(7) 0.0048(6) 0.0022(7)
C11 0.0190(7) 0.0249(9) 0.0238(8) 0.0027(7) 0.0023(6) 0.0058(7)
C12 0.0179(7) 0.0191(8) 0.0197(8) 0.0022(6) 0.0010(6) 0.0000(6)
C13 0.0194(7) 0.0170(8) 0.0195(8) -0.0014(6) 0.0002(6) -0.0007(6)
C14 0.0193(8) 0.0263(9) 0.0223(8) -0.0006(7) -0.0013(6) -0.0024(7)
C15 0.0230(8) 0.0196(8) 0.0281(9) -0.0023(7) 0.0051(7) -0.0054(7)
C16 0.0252(8) 0.0225(8) 0.0219(8) 0.0057(7) 0.0048(7) -0.0011(7)
C17 0.0257(8) 0.0203(8) 0.0261(8) 0.0045(7) 0.0039(7) 0.0020(7)
C18 0.0195(8) 0.0239(8) 0.0190(8) 0.0012(6) -0.0010(6) -0.0022(7)
C19 0.0211(8) 0.0226(8) 0.0202(8) 0.0026(7) -0.0011(6) 0.0007(6)
C20 0.0369(10) 0.0332(10) 0.0292(9) -0.0022(8) 0.0075(8) -0.0059(8)

loop_
_atom_type_symbol
_atom_type_description
_atom_type_scat_dispersion_real
_atom_type_scat_dispersion_imag
_atom_type_scat_source
C C 0.0033 0.0016 'International Tables Vol C Tables 4.2.6.8 and 6.1.1.4'
H H 0.0000 0.0000 'International Tables Vol C Tables 4.2.6.8 and 6.1.1.4'
O O 0.0106 0.0060 'International Tables Vol C Tables 4.2.6.8 and 6.1.1.4'

loop_
_geom_angle_atom_site_label_1
_geom_angle_atom_site_label_2
_geom_angle_atom_site_label_3
_geom_angle
O1 C1 C2 122.53(17)
O1 C1 C6 121.55(18)
C2 C1 C6 115.80(15)
C1 C2 C3 106.44(16)
C1 C2 H2A 110.4
C3 C2 H2A 110.4
C1 C2 H2B 110.4
C3 C2 H2B 110.4
H2A C2 H2B 108.6
C2 C3 C4 112.44(15)
C2 C3 H3A 109.1
C4 C3 H3A 109.1
C2 C3 H3B 109.1
C4 C3 H3B 109.1
H3A C3 H3B 107.8
C7 C4 C3 109.93(16)
C7 C4 C8 107.24(16)
C3 C4 C8 107.45(15)
C7 C4 C5 106.80(14)
C3 C4 C5 110.88(14)
C8 C4 C5 114.45(15)
C10 C5 C6 110.97(14)
C10 C5 C4 112.90(13)
C6 C5 C4 117.14(13)
C10 C5 H5 104.8
C6 C5 H5 104.8
C4 C5 H5 104.8
C1 C6 C13 110.03(13)
C1 C6 C9 106.97(13)
C13 C6 C9 108.25(14)
C1 C6 C5 110.24(14)
C13 C6 C5 107.13(12)
C9 C6 C5 114.20(13)
C4 C7 H7A 109.5
C4 C7 H7B 109.5
H7A C7 H7B 109.5
C4 C7 H7C 109.5
H7A C7 H7C 109.5
H7B C7 H7C 109.5
C4 C8 H8A 109.5
C4 C8 H8B 109.5
H8A C8 H8B 109.5
C4 C8 H8C 109.5
H8A C8 H8C 109.5
H8B C8 H8C 109.5
C6 C9 H9A 109.5
C6 C9 H9B 109.5
H9A C9 H9B 109.5
C6 C9 H9C 109.5
H9A C9 H9C 109.5
H9B C9 H9C 109.5
C5 C10 C11 113.50(13)
C5 C10 H10A 108.9
C11 C10 H10A 108.9
C5 C10 H10B 108.9
C11 C10 H10B 108.9
H10A C10 H10B 107.7
C12 C11 C10 114.68(13)
C12 C11 H11A 108.6
C10 C11 H11A 108.6
C12 C11 H11B 108.6
C10 C11 H11B 108.6
H11A C11 H11B 107.6
C13 C12 C11 112.56(13)
C13 C12 C17 107.99(13)
C11 C12 C17 111.52(13)
C13 C12 C18 109.59(13)
C11 C12 C18 113.84(13)
C17 C12 C18 100.58(13)
C14 C13 C12 119.34(14)
C14 C13 C6 123.44(14)
C12 C13 C6 117.22(13)
C13 C14 C15 122.08(15)
C13 C14 H14 119.0
C15 C14 H14 119.0
O2 C15 C14 122.16(16)
O2 C15 C16 122.52(15)
C14 C15 C16 115.27(14)
C15 C16 C19 105.95(13)
C15 C16 C17 108.63(14)
C19 C16 C17 102.94(13)
C15 C16 H16 112.9
C19 C16 H16 112.9
C17 C16 H16 112.9
C16 C17 C12 101.63(13)
C16 C17 H17A 111.4
C12 C17 H17A 111.4
C16 C17 H17B 111.4
C12 C17 H17B 111.4
H17A C17 H17B 109.3
C19 C18 C12 104.43(13)
C19 C18 H18A 110.9
C12 C18 H18A 110.9
C19 C18 H18B 110.9
C12 C18 H18B 110.9
H18A C18 H18B 108.9
C20 C19 C18 127.29(16)
C20 C19 C16 125.06(16)
C18 C19 C16 107.64(13)
C19 C20 H20A 120.0
C19 C20 H20B 120.0
H20A C20 H20B 120.0

loop_
_geom_bond_atom_site_label_1
_geom_bond_atom_site_label_2
_geom_bond_distance
O1 C1 1.215(2)
O2 C15 1.2254(19)
C1 C2 1.507(3)
C1 C6 1.533(2)
C2 C3 1.515(3)
C2 H2A 0.9700
C2 H2B 0.9700
C3 C4 1.528(3)
C3 H3A 0.9700
C3 H3B 0.9700
C4 C7 1.529(3)
C4 C8 1.543(3)
C4 C5 1.565(2)
C5 C10 1.531(2)
C5 C6 1.557(2)
C5 H5 0.9800
C6 C13 1.540(2)
C6 C9 1.546(2)
C7 H7A 0.9600
C7 H7B 0.9600
C7 H7C 0.9600
C8 H8A 0.9600
C8 H8B 0.9600
C8 H8C 0.9600
C9 H9A 0.9600
C9 H9B 0.9600
C9 H9C 0.9600
C10 C11 1.536(2)
C10 H10A 0.9700
C10 H10B 0.9700
C11 C12 1.526(2)
C11 H11A 0.9700
C11 H11B 0.9700
C12 C13 1.528(2)
C12 C17 1.539(2)
C12 C18 1.553(2)
C13 C14 1.343(2)
C14 C15 1.470(2)
C14 H14 0.9300
C15 C16 1.514(2)
C16 C19 1.524(2)
C16 C17 1.525(2)
C16 H16 0.9800
C17 H17A 0.9700
C17 H17B 0.9700
C18 C19 1.513(2)
C18 H18A 0.9700
C18 H18B 0.9700
C19 C20 1.321(2)
C20 H20A 0.9300
C20 H20B 0.9300
